data_1572239
loop_
_publ_author_name
'Zhao, Zhengxing'
'Li, Yingxin'
'Jia, Shiqi'
'Peng, Lei'
'Zhang, Zian'
'Wu, Fengdi'
'Wang, Pengfei'
'Qin, Wenling'
'Lan, Yu'
'Yan, Hailong'

_publ_section_title
;
 Catalytic asymmetric functionalization and dearomatization of thiophenes.
;
_journal_issue 35
_journal_name_full 'Chemical science'
_journal_page_first 14295
_journal_page_last 14303
_journal_paper_doi 10.1039/d4sc03530e
_journal_volume 15
_journal_year 2024
_chemical_absolute_configuration ad
_chemical_formula_moiety 'C20 H11 Br O S2'
_chemical_formula_sum 'C20 H11 Br O S2'
_chemical_formula_weight 411.32
_space_group_crystal_system trigonal
_space_group_IT_number 145
_space_group_name_Hall 'P 32'
_space_group_name_H-M_alt 'P 32'
_atom_sites_solution_hydrogens geom
_atom_sites_solution_primary dual
_audit_creation_date 2022-04-11
_audit_creation_method
;
Olex2 1.5
(compiled 2021.10.07 svn.r9718050b for OlexSys, GUI svn.r6410)
;
_audit_update_record
;
2022-08-23 deposited with the CCDC.	2024-07-30 downloaded from the CCDC.
;
_cell_angle_alpha 90
_cell_angle_beta 90
_cell_angle_gamma 120
_cell_formula_units_Z 3
_cell_length_a 12.4762(8)
_cell_length_b 12.4762(8)
_cell_length_c 9.5066(6)
_cell_measurement_reflns_used 2425
_cell_measurement_temperature 200.00(10)
_cell_measurement_theta_max 25.6070
_cell_measurement_theta_min 1.8750
_cell_volume 1281.51(14)
_computing_cell_refinement 'CrysAlisPro 1.171.41.117a (Rigaku OD, 2021)'
_computing_data_collection 'CrysAlisPro 1.171.41.117a (Rigaku OD, 2021)'
_computing_data_reduction 'CrysAlisPro 1.171.41.117a (Rigaku OD, 2021)'
_computing_molecular_graphics 'Olex2 1.5 (Dolomanov et al., 2009)'
_computing_publication_material 'Olex2 1.5 (Dolomanov et al., 2009)'
_computing_structure_refinement 'SHELXL 2018/3 (Sheldrick, 2015)'
_computing_structure_solution 'SHELXT 2018/2 (Sheldrick, 2018)'
_diffrn_ambient_environment N~2~
_diffrn_ambient_temperature 200.00(10)
_diffrn_detector 'CCD plate'
_diffrn_detector_area_resol_mean 16.0892
_diffrn_detector_type Eos
_diffrn_measured_fraction_theta_full 1.000
_diffrn_measured_fraction_theta_max 0.857
_diffrn_measurement_details
;
List of Runs (angles in degrees, time in seconds):

  # Type    Start    End  Width  t~exp~   \w     \q     \k     \f   Frames
#--------------------------------------------------------------------------
  1  \w    -77.00  38.00   1.00    3.31    --  -18.93   0.00 -90.00  115
  2  \w    -77.00  38.00   1.00    3.31    --  -18.93   0.00  90.00  115
;
_diffrn_measurement_device 'four-circle diffractometer'
_diffrn_measurement_device_type 'SuperNova, Single source at offset/far, Eos'
_diffrn_measurement_method '\w scans'
_diffrn_orient_matrix_type 'CrysAlisPro convention (1999,Acta A55,543-557)'
_diffrn_orient_matrix_UB_11 -0.0168420000
_diffrn_orient_matrix_UB_12 0.0340784000
_diffrn_orient_matrix_UB_13 -0.0455467000
_diffrn_orient_matrix_UB_21 0.0178319000
_diffrn_orient_matrix_UB_22 0.0465915000
_diffrn_orient_matrix_UB_23 0.0520675000
_diffrn_orient_matrix_UB_31 0.0609390000
_diffrn_orient_matrix_UB_32 0.0311614000
_diffrn_orient_matrix_UB_33 -0.0280109000
_diffrn_radiation_monochromator mirror
_diffrn_radiation_probe x-ray
_diffrn_radiation_type 'Mo K\a'
_diffrn_radiation_wavelength 0.71073
_diffrn_reflns_av_R_equivalents 0.0325
_diffrn_reflns_av_unetI/netI 0.0753
_diffrn_reflns_Laue_measured_fraction_full 1.000
_diffrn_reflns_Laue_measured_fraction_max 0.857
_diffrn_reflns_limit_h_max 15
_diffrn_reflns_limit_h_min -15
_diffrn_reflns_limit_k_max 15
_diffrn_reflns_limit_k_min -15
_diffrn_reflns_limit_l_max 12
_diffrn_reflns_limit_l_min -12
_diffrn_reflns_number 6071
_diffrn_reflns_point_group_measured_fraction_full 1.000
_diffrn_reflns_point_group_measured_fraction_max 0.853
_diffrn_reflns_theta_full 25.242
_diffrn_reflns_theta_max 29.016
_diffrn_reflns_theta_min 1.885
_diffrn_source 'micro-focus sealed X-ray tube'
_diffrn_source_type 'SuperNova (Mo) X-ray Source'
_exptl_absorpt_coefficient_mu 2.653
_exptl_absorpt_correction_T_max 1.00000
_exptl_absorpt_correction_T_min 0.76635
_exptl_absorpt_correction_type multi-scan
_exptl_absorpt_process_details
;
CrysAlisPro 1.171.41.117a (Rigaku Oxford Diffraction, 2021)
Empirical absorption correction using spherical harmonics,
implemented in SCALE3 ABSPACK scaling algorithm.
;
_exptl_crystal_colour 'clear light colourless'
_exptl_crystal_colour_lustre clear
_exptl_crystal_colour_modifier light
_exptl_crystal_colour_primary colourless
_exptl_crystal_density_diffrn 1.599
_exptl_crystal_description block
_exptl_crystal_F_000 618
_exptl_crystal_size_max 0.36
_exptl_crystal_size_mid 0.35
_exptl_crystal_size_min 0.32
_refine_diff_density_max 0.404
_refine_diff_density_min -0.623
_refine_diff_density_rms 0.075
_refine_ls_abs_structure_details
;
 Flack x determined using 1066 quotients [(I+)-(I-)]/[(I+)+(I-)]
 (Parsons, Flack and Wagner, Acta Cryst. B69 (2013) 249-259).
;
_refine_ls_abs_structure_Flack -0.007(5)
_refine_ls_extinction_method none
_refine_ls_goodness_of_fit_ref 0.997
_refine_ls_hydrogen_treatment constr
_refine_ls_matrix_type full
_refine_ls_number_parameters 217
_refine_ls_number_reflns 3885
_refine_ls_number_restraints 1
_refine_ls_restrained_S_all 0.997
_refine_ls_R_factor_all 0.0703
_refine_ls_R_factor_gt 0.0457
_refine_ls_shift/su_max 0.000
_refine_ls_shift/su_mean 0.000
_refine_ls_structure_factor_coef Fsqd
_refine_ls_weighting_details 'w=1/[\s^2^(Fo^2^)+(0.0192P)^2^] where P=(Fo^2^+2Fc^2^)/3'
_refine_ls_weighting_scheme calc
_refine_ls_wR_factor_gt 0.0656
_refine_ls_wR_factor_ref 0.0774
_reflns_Friedel_coverage 0.990
_reflns_Friedel_fraction_full 1.000
_reflns_Friedel_fraction_max 0.849
_reflns_number_gt 2971
_reflns_number_total 3885
_reflns_threshold_expression 'I > 2\s(I)'
_cod_data_source_file d4sc03530e2.cif
_cod_data_source_block 20220411-zzx-0411-200k
_cod_depositor_comments 'Adding full bibliography for 1572238--1572242.cif.'
_cod_original_cell_volume 1281.50(18)
_cod_database_code 1572239
_shelx_shelxl_version_number 2018/3
_chemical_oxdiff_formula 'C20 H11 Br O S2'
_shelx_space_group_comment
;
The symmetry employed for this shelxl refinement is uniquely defined
by the following loop, which should always be used as a source of
symmetry information in preference to the above space-group names.
They are only intended as comments.
;
_shelx_estimated_absorpt_t_max 0.484
_shelx_estimated_absorpt_t_min 0.448
_olex2_refinement_description
;
1. Fixed Uiso
 At 1.2 times of:
  All C(H) groups
 At 1.5 times of:
  All O(H) groups
2.a Aromatic/amide H refined with riding coordinates:
 C13(H13), C19(H19), C16(H16), C14(H14), C8(H8), C18(H18), C4(H4), C17(H17),
 C7(H7), C3(H3)
2.b Tetrahedral OH refined with riding coordinates:
 O1(H1)
;
_olex2_submission_special_instructions 'No special instructions were received'
_oxdiff_exptl_absorpt_empirical_details
;
Empirical correction (ABSPACK) includes:
- Absorption correction using spherical harmonics
- Frame scaling
;
_oxdiff_exptl_absorpt_empirical_full_max 1.127
_oxdiff_exptl_absorpt_empirical_full_min 0.857

loop_
_space_group_symop_operation_xyz
'x, y, z'
'-y, x-y, z+2/3'
'-x+y, -x, z+1/3'

loop_
_atom_site_label
_atom_site_type_symbol
_atom_site_fract_x
_atom_site_fract_y
_atom_site_fract_z
_atom_site_U_iso_or_equiv
_atom_site_adp_type
_atom_site_occupancy
_atom_site_site_symmetry_order
_atom_site_calc_flag
_atom_site_refinement_flags_posn
_atom_site_refinement_flags_adp
_atom_site_refinement_flags_occupancy
_atom_site_disorder_assembly
_atom_site_disorder_group
Br1 Br 0.55788(8) 0.41990(6) 0.21748(7) 0.0620(3) Uani 1 1 d . . . . .
S2 S 0.46139(18) 0.5363(2) 0.8453(2) 0.0572(5) Uani 1 1 d . . . . .
S1 S 0.4227(2) 0.19928(16) 0.4614(2) 0.0587(6) Uani 1 1 d . . . . .
O1 O 0.4262(4) 0.6584(4) 0.2820(6) 0.0621(15) Uani 1 1 d . . . . .
H1 H 0.401236 0.591264 0.325158 0.093 Uiso 1 1 calc R U . . .
C11 C 0.6195(5) 0.6780(5) 0.3456(6) 0.0305(14) Uani 1 1 d . . . . .
C10 C 0.5570(5) 0.5703(5) 0.4434(7) 0.0295(13) Uani 1 1 d . . . . .
C13 C 0.6109(8) 0.8163(7) 0.1709(7) 0.0491(19) Uani 1 1 d . . . . .
H13 H 0.562333 0.840230 0.116775 0.059 Uiso 1 1 calc R U . . .
C20 C 0.7507(6) 0.7429(5) 0.3312(6) 0.0308(14) Uani 1 1 d . . . . .
C1 C 0.5256(5) 0.4527(5) 0.4038(6) 0.0320(14) Uani 1 1 d . . . . .
C12 C 0.5536(6) 0.7172(6) 0.2670(8) 0.0414(16) Uani 1 1 d . . . . .
C9 C 0.5315(5) 0.5877(5) 0.5850(7) 0.0310(14) Uani 1 1 d . . . . .
C15 C 0.8099(7) 0.8441(6) 0.2371(7) 0.0404(16) Uani 1 1 d . . . . .
C19 C 0.8269(5) 0.7107(5) 0.4093(7) 0.0379(16) Uani 1 1 d . . . . .
H19 H 0.789213 0.643155 0.473115 0.046 Uiso 1 1 calc R U . . .
C6 C 0.4777(5) 0.4891(6) 0.6789(6) 0.0357(15) Uani 1 1 d . . . . .
C16 C 0.9405(7) 0.9062(6) 0.2251(9) 0.056(2) Uani 1 1 d . . . . .
H16 H 0.980031 0.973082 0.160746 0.067 Uiso 1 1 calc R U . . .
C14 C 0.7349(8) 0.8768(6) 0.1563(7) 0.053(2) Uani 1 1 d . . . . .
H14 H 0.772901 0.942824 0.090574 0.064 Uiso 1 1 calc R U . . .
C5 C 0.4444(6) 0.3678(6) 0.6370(7) 0.0381(15) Uani 1 1 d . . . . .
C8 C 0.5573(6) 0.7022(6) 0.6502(8) 0.0451(17) Uani 1 1 d . . . . .
H8 H 0.593148 0.779240 0.602141 0.054 Uiso 1 1 calc R U . . .
C2 C 0.4693(6) 0.3519(6) 0.4982(7) 0.0377(16) Uani 1 1 d . . . . .
C18 C 0.9528(6) 0.7732(7) 0.3964(8) 0.0520(19) Uani 1 1 d . . . . .
H18 H 1.001308 0.749238 0.450673 0.062 Uiso 1 1 calc R U . . .
C4 C 0.3871(7) 0.2527(7) 0.7108(8) 0.054(2) Uani 1 1 d . . . . .
H4 H 0.363767 0.245022 0.807054 0.065 Uiso 1 1 calc R U . . .
C17 C 1.0105(7) 0.8740(7) 0.3015(9) 0.064(3) Uani 1 1 d . . . . .
H17 H 1.098052 0.918459 0.292002 0.077 Uiso 1 1 calc R U . . .
C7 C 0.5249(6) 0.6878(7) 0.7873(8) 0.060(2) Uani 1 1 d . . . . .
H7 H 0.535815 0.754038 0.846176 0.072 Uiso 1 1 calc R U . . .
C3 C 0.3697(7) 0.1578(7) 0.6320(9) 0.064(2) Uani 1 1 d . . . . .
H3 H 0.331825 0.075165 0.665725 0.077 Uiso 1 1 calc R U . . .

loop_
_atom_site_aniso_label
_atom_site_aniso_U_11
_atom_site_aniso_U_22
_atom_site_aniso_U_33
_atom_site_aniso_U_23
_atom_site_aniso_U_13
_atom_site_aniso_U_12
Br1 0.0882(7) 0.0374(4) 0.0460(4) -0.0035(4) 0.0235(5) 0.0207(4)
S2 0.0461(11) 0.0863(15) 0.0336(10) -0.0084(10) 0.0031(9) 0.0289(11)
S1 0.0750(14) 0.0340(10) 0.0699(14) 0.0101(10) 0.0183(12) 0.0294(10)
O1 0.051(3) 0.052(3) 0.089(4) -0.005(3) -0.023(3) 0.030(3)
C11 0.036(3) 0.031(3) 0.027(3) -0.006(3) -0.005(3) 0.018(3)
C10 0.026(3) 0.030(3) 0.034(3) -0.002(3) -0.001(3) 0.014(3)
C13 0.087(6) 0.046(4) 0.037(4) -0.007(4) -0.015(4) 0.051(5)
C20 0.039(4) 0.024(3) 0.028(3) -0.006(3) 0.003(3) 0.015(3)
C1 0.035(3) 0.036(3) 0.029(3) 0.001(3) 0.005(3) 0.020(3)
C12 0.047(4) 0.034(4) 0.047(4) -0.012(3) -0.014(3) 0.023(3)
C9 0.022(3) 0.035(3) 0.037(4) -0.003(3) -0.003(3) 0.015(3)
C15 0.053(4) 0.029(3) 0.039(4) -0.004(3) 0.010(3) 0.020(3)
C19 0.033(4) 0.037(4) 0.043(5) -0.002(3) 0.003(3) 0.017(3)
C6 0.030(3) 0.053(4) 0.032(4) -0.004(3) -0.001(3) 0.026(3)
C16 0.062(5) 0.033(4) 0.060(6) 0.002(4) 0.025(4) 0.016(4)
C14 0.090(6) 0.040(4) 0.037(4) 0.004(3) 0.013(4) 0.038(4)
C5 0.028(3) 0.042(4) 0.039(4) 0.006(3) 0.001(3) 0.013(3)
C8 0.034(4) 0.045(4) 0.055(5) -0.016(4) -0.009(3) 0.018(3)
C2 0.037(4) 0.034(3) 0.045(4) 0.011(3) 0.007(3) 0.020(3)
C18 0.040(4) 0.049(4) 0.072(6) -0.009(4) 0.000(4) 0.026(4)
C4 0.056(5) 0.062(5) 0.048(5) 0.025(4) 0.013(4) 0.033(4)
C17 0.040(4) 0.050(5) 0.096(7) -0.008(5) 0.023(5) 0.018(4)
C7 0.051(5) 0.069(5) 0.056(5) -0.028(4) -0.004(4) 0.028(4)
C3 0.078(6) 0.047(5) 0.064(6) 0.023(4) 0.016(5) 0.029(5)

loop_
_atom_type_symbol
_atom_type_description
_atom_type_scat_dispersion_real
_atom_type_scat_dispersion_imag
_atom_type_scat_source
C C 0.0033 0.0016 'International Tables Vol C Tables 4.2.6.8 and 6.1.1.4'
H H 0.0000 0.0000 'International Tables Vol C Tables 4.2.6.8 and 6.1.1.4'
Br Br -0.2901 2.4595 'International Tables Vol C Tables 4.2.6.8 and 6.1.1.4'
O O 0.0106 0.0060 'International Tables Vol C Tables 4.2.6.8 and 6.1.1.4'
S S 0.1246 0.1234 'International Tables Vol C Tables 4.2.6.8 and 6.1.1.4'

loop_
_geom_angle_atom_site_label_1
_geom_angle_atom_site_label_2
_geom_angle_atom_site_label_3
_geom_angle
_geom_angle_site_symmetry_1
_geom_angle_site_symmetry_3
_geom_angle_publ_flag
C7 S2 C6 90.7(3) . . ?
C2 S1 C3 90.4(4) . . ?
C12 O1 H1 109.5 . . ?
C20 C11 C10 120.4(5) . . ?
C12 C11 C10 121.6(6) . . ?
C12 C11 C20 118.0(6) . . ?
C1 C10 C11 122.2(6) . . ?
C1 C10 C9 117.2(5) . . ?
C9 C10 C11 120.5(5) . . ?
C12 C13 H13 120.2 . . ?
C14 C13 H13 120.2 . . ?
C14 C13 C12 119.7(7) . . ?
C15 C20 C11 120.4(6) . . ?
C19 C20 C11 122.2(6) . . ?
C19 C20 C15 117.4(6) . . ?
C10 C1 Br1 120.6(5) . . ?
C10 C1 C2 121.8(6) . . ?
C2 C1 Br1 117.6(4) . . ?
O1 C12 C13 118.4(6) . . ?
C11 C12 O1 119.3(6) . . ?
C11 C12 C13 122.3(7) . . ?
C10 C9 C8 127.0(6) . . ?
C6 C9 C10 121.2(5) . . ?
C6 C9 C8 111.8(6) . . ?
C20 C15 C14 118.2(7) . . ?
C16 C15 C20 118.9(7) . . ?
C16 C15 C14 122.9(7) . . ?
C20 C19 H19 118.8 . . ?
C18 C19 C20 122.4(6) . . ?
C18 C19 H19 118.8 . . ?
C9 C6 S2 111.8(5) . . ?
C9 C6 C5 121.3(6) . . ?
C5 C6 S2 126.8(5) . . ?
C15 C16 H16 118.8 . . ?
C17 C16 C15 122.4(7) . . ?
C17 C16 H16 118.8 . . ?
C13 C14 C15 121.4(7) . . ?
C13 C14 H14 119.3 . . ?
C15 C14 H14 119.3 . . ?
C6 C5 C4 132.1(7) . . ?
C2 C5 C6 116.9(6) . . ?
C2 C5 C4 111.0(6) . . ?
C9 C8 H8 123.8 . . ?
C7 C8 C9 112.4(7) . . ?
C7 C8 H8 123.8 . . ?
C1 C2 S1 126.6(5) . . ?
C5 C2 S1 111.9(5) . . ?
C5 C2 C1 121.5(6) . . ?
C19 C18 H18 120.2 . . ?
C19 C18 C17 119.5(7) . . ?
C17 C18 H18 120.2 . . ?
C5 C4 H4 123.3 . . ?
C3 C4 C5 113.4(7) . . ?
C3 C4 H4 123.3 . . ?
C16 C17 C18 119.5(7) . . ?
C16 C17 H17 120.3 . . ?
C18 C17 H17 120.3 . . ?
S2 C7 H7 123.4 . . ?
C8 C7 S2 113.3(6) . . ?
C8 C7 H7 123.4 . . ?
S1 C3 H3 123.3 . . ?
C4 C3 S1 113.3(6) . . ?
C4 C3 H3 123.3 . . ?

loop_
_geom_bond_atom_site_label_1
_geom_bond_atom_site_label_2
_geom_bond_distance
_geom_bond_site_symmetry_2
_geom_bond_publ_flag
Br1 C1 1.905(6) . ?
S2 C6 1.735(6) . ?
S2 C7 1.734(8) . ?
S1 C2 1.726(6) . ?
S1 C3 1.730(8) . ?
O1 H1 0.8400 . ?
O1 C12 1.386(8) . ?
C11 C10 1.494(8) . ?
C11 C20 1.424(8) . ?
C11 C12 1.370(8) . ?
C10 C1 1.369(8) . ?
C10 C9 1.424(8) . ?
C13 H13 0.9500 . ?
C13 C12 1.411(10) . ?
C13 C14 1.346(10) . ?
C20 C15 1.417(8) . ?
C20 C19 1.414(8) . ?
C1 C2 1.413(8) . ?
C9 C6 1.391(9) . ?
C9 C8 1.438(8) . ?
C15 C16 1.416(9) . ?
C15 C14 1.420(10) . ?
C19 H19 0.9500 . ?
C19 C18 1.365(9) . ?
C6 C5 1.412(9) . ?
C16 H16 0.9500 . ?
C16 C17 1.342(10) . ?
C14 H14 0.9500 . ?
C5 C2 1.393(9) . ?
C5 C4 1.427(9) . ?
C8 H8 0.9500 . ?
C8 C7 1.350(9) . ?
C18 H18 0.9500 . ?
C18 C17 1.418(10) . ?
C4 H4 0.9500 . ?
C4 C3 1.325(10) . ?
C17 H17 0.9500 . ?
C7 H7 0.9500 . ?
C3 H3 0.9500 . ?

loop_
_geom_torsion_atom_site_label_1
_geom_torsion_atom_site_label_2
_geom_torsion_atom_site_label_3
_geom_torsion_atom_site_label_4
_geom_torsion
_geom_torsion_site_symmetry_1
_geom_torsion_site_symmetry_2
_geom_torsion_site_symmetry_3
_geom_torsion_site_symmetry_4
_geom_torsion_publ_flag
Br1 C1 C2 S1 -1.7(8) . . . . ?
Br1 C1 C2 C5 178.8(5) . . . . ?
S2 C6 C5 C2 -178.2(5) . . . . ?
S2 C6 C5 C4 2.4(11) . . . . ?
C11 C10 C1 Br1 -1.3(8) . . . . ?
C11 C10 C1 C2 178.3(6) . . . . ?
C11 C10 C9 C6 -177.5(5) . . . . ?
C11 C10 C9 C8 1.5(9) . . . . ?
C11 C20 C15 C16 -179.8(6) . . . . ?
C11 C20 C15 C14 -1.2(9) . . . . ?
C11 C20 C19 C18 -179.6(6) . . . . ?
C10 C11 C20 C15 179.3(5) . . . . ?
C10 C11 C20 C19 -1.2(9) . . . . ?
C10 C11 C12 O1 2.3(9) . . . . ?
C10 C11 C12 C13 -178.0(6) . . . . ?
C10 C1 C2 S1 178.8(5) . . . . ?
C10 C1 C2 C5 -0.8(9) . . . . ?
C10 C9 C6 S2 178.0(4) . . . . ?
C10 C9 C6 C5 -1.0(9) . . . . ?
C10 C9 C8 C7 -178.2(6) . . . . ?
C20 C11 C10 C1 -85.6(7) . . . . ?
C20 C11 C10 C9 92.1(7) . . . . ?
C20 C11 C12 O1 -177.9(6) . . . . ?
C20 C11 C12 C13 1.8(9) . . . . ?
C20 C15 C16 C17 -1.2(11) . . . . ?
C20 C15 C14 C13 1.9(10) . . . . ?
C20 C19 C18 C17 -0.1(11) . . . . ?
C1 C10 C9 C6 0.4(8) . . . . ?
C1 C10 C9 C8 179.3(6) . . . . ?
C12 C11 C10 C1 94.2(8) . . . . ?
C12 C11 C10 C9 -88.1(7) . . . . ?
C12 C11 C20 C15 -0.6(9) . . . . ?
C12 C11 C20 C19 179.0(6) . . . . ?
C12 C13 C14 C15 -0.8(10) . . . . ?
C9 C10 C1 Br1 -179.1(4) . . . . ?
C9 C10 C1 C2 0.5(9) . . . . ?
C9 C6 C5 C2 0.7(9) . . . . ?
C9 C6 C5 C4 -178.7(7) . . . . ?
C9 C8 C7 S2 -0.2(8) . . . . ?
C15 C20 C19 C18 0.0(9) . . . . ?
C15 C16 C17 C18 1.0(11) . . . . ?
C19 C20 C15 C16 0.7(9) . . . . ?
C19 C20 C15 C14 179.2(6) . . . . ?
C19 C18 C17 C16 -0.3(11) . . . . ?
C6 S2 C7 C8 -0.3(6) . . . . ?
C6 C9 C8 C7 0.8(8) . . . . ?
C6 C5 C2 S1 -179.4(5) . . . . ?
C6 C5 C2 C1 0.1(9) . . . . ?
C6 C5 C4 C3 179.0(7) . . . . ?
C16 C15 C14 C13 -179.6(7) . . . . ?
C14 C13 C12 O1 178.6(6) . . . . ?
C14 C13 C12 C11 -1.1(10) . . . . ?
C14 C15 C16 C17 -179.6(7) . . . . ?
C5 C4 C3 S1 0.7(9) . . . . ?
C8 C9 C6 S2 -1.0(7) . . . . ?
C8 C9 C6 C5 179.9(5) . . . . ?
C2 S1 C3 C4 -0.5(7) . . . . ?
C2 C5 C4 C3 -0.5(9) . . . . ?
C4 C5 C2 S1 0.1(7) . . . . ?
C4 C5 C2 C1 179.7(6) . . . . ?
C7 S2 C6 C9 0.8(5) . . . . ?
C7 S2 C6 C5 179.8(6) . . . . ?
C3 S1 C2 C1 -179.3(6) . . . . ?
C3 S1 C2 C5 0.2(5) . . . . ?
